data_1515916
loop_
_publ_author_name
'Kuroki, Lumi'
'Takami, Shizuka'
'Yoza, Kenji'
'Morimoto, Masakazu'
'Irie, Masahiro'

_publ_section_title
;
 Photoinduced shape changes of diarylethene single crystals: correlation
 between shape changes and molecular packing.
;
_journal_issue 2
_journal_name_full
'Photochemical &amp; photobiological sciences : Official journal of the European Photochemistry Association and the European Society for Photobiology'
_journal_page_first 221
_journal_page_last 225
_journal_paper_doi 10.1039/b9pp00093c
_journal_volume 9
_journal_year 2010
_chemical_formula_sum 'C31 H26 F6 S2'
_chemical_formula_weight 576.66
_chemical_melting_point 171
_chemical_name_common 1,2-bis(2-isopropyl-5-phenyl-3-thienyl)perfluorocyclopentene
_chemical_name_systematic
;
1,2-bis(2-isopropyl-5-phenyl-3-thienyl)perfluorocyclopentene
;
_space_group_IT_number 60
_symmetry_cell_setting orthorhombic
_symmetry_space_group_name_Hall '-P 2n 2ab'
_symmetry_space_group_name_H-M 'P b c n'
_atom_sites_solution_hydrogens geom
_atom_sites_solution_primary direct
_atom_sites_solution_secondary difmap
_audit_creation_method SHELXL-97
_cell_angle_alpha 90.00
_cell_angle_beta 90.00
_cell_angle_gamma 90.00
_cell_formula_units_Z 4
_cell_length_a 21.307(6)
_cell_length_b 12.193(4)
_cell_length_c 10.669(3)
_cell_measurement_reflns_used 3924
_cell_measurement_temperature 123
_cell_measurement_theta_max 27.40
_cell_measurement_theta_min 2.71
_cell_volume 2771.8(14)
_computing_cell_refinement 'Bruker SMART'
_computing_data_collection 'Bruker SMART'
_computing_data_reduction 'Bruker SAINT'
_computing_molecular_graphics 'Bruker SHELXTL'
_computing_publication_material 'Bruker SHELXTL'
_computing_structure_refinement 'SHELXL-97 (Sheldrick, 1997)'
_computing_structure_solution 'SHELXS-97 (Sheldrick, 1990)'
_diffrn_ambient_temperature 123
_diffrn_detector_area_resol_mean 8.333
_diffrn_measured_fraction_theta_full 1.000
_diffrn_measured_fraction_theta_max 0.924
_diffrn_measurement_device_type 'CCD area detector'
_diffrn_measurement_method 'phi and omega scans'
_diffrn_radiation_monochromator graphite
_diffrn_radiation_source 'fine-focus sealed tube'
_diffrn_radiation_type MoK\a
_diffrn_radiation_wavelength 0.71073
_diffrn_reflns_av_R_equivalents 0.0310
_diffrn_reflns_av_sigmaI/netI 0.0275
_diffrn_reflns_limit_h_max 27
_diffrn_reflns_limit_h_min -13
_diffrn_reflns_limit_k_max 16
_diffrn_reflns_limit_k_min -16
_diffrn_reflns_limit_l_max 14
_diffrn_reflns_limit_l_min -13
_diffrn_reflns_number 14494
_diffrn_reflns_theta_full 25.00
_diffrn_reflns_theta_max 28.30
_diffrn_reflns_theta_min 1.91
_exptl_absorpt_coefficient_mu 0.252
_exptl_absorpt_correction_T_max 0.9513
_exptl_absorpt_correction_T_min 0.9283
_exptl_absorpt_correction_type empirical
_exptl_absorpt_process_details
;
SADABS Sheldrick 1996
;
_exptl_crystal_colour colorless
_exptl_crystal_density_diffrn 1.382
_exptl_crystal_density_method 'not measured'
_exptl_crystal_description block
_exptl_crystal_F_000 1192
_exptl_crystal_size_max 0.30
_exptl_crystal_size_mid 0.30
_exptl_crystal_size_min 0.20
_refine_diff_density_max 0.367
_refine_diff_density_min -0.305
_refine_diff_density_rms 0.046
_refine_ls_extinction_method none
_refine_ls_goodness_of_fit_ref 1.031
_refine_ls_hydrogen_treatment constr
_refine_ls_matrix_type full
_refine_ls_number_parameters 205
_refine_ls_number_reflns 3196
_refine_ls_number_restraints 0
_refine_ls_restrained_S_all 1.031
_refine_ls_R_factor_all 0.0531
_refine_ls_R_factor_gt 0.0360
_refine_ls_shift/su_max 0.001
_refine_ls_shift/su_mean 0.000
_refine_ls_structure_factor_coef Fsqd
_refine_ls_weighting_details 'calc w=1/[\s^2^(Fo^2^)+(0.0451P)^2^+1.1216P] where P=(Fo^2^+2Fc^2^)/3'
_refine_ls_weighting_scheme calc
_refine_ls_wR_factor_gt 0.0889
_refine_ls_wR_factor_ref 0.0995
_reflns_number_gt 2444
_reflns_number_total 3196
_reflns_threshold_expression >2sigma(I)
_cod_data_source_file b9pp00093c.txt
_cod_data_source_block 4a
_cod_depositor_comments
;
The following automatic conversions were performed:

'_symmetry_cell_setting' value 'Orthorhombic' changed to
'orthorhombic' according to
/usr/data/users/saulius/automatic-downloads/retrospective/RSC/lib/dictionaries/cif_core.dic
dictionary named 'cif_core.dic' version 2.4.2 from 2011-04-26.

Automatic conversion script
Id: cif_fix_values 2281 2013-09-26 08:29:07Z andrius 
;
_cod_original_sg_symbol_H-M Pbcn
_cod_database_code 1515916

loop_
_symmetry_equiv_pos_as_xyz
'x, y, z'
'-x+1/2, -y+1/2, z+1/2'
'-x, y, -z+1/2'
'x+1/2, -y+1/2, -z'
'-x, -y, -z'
'x-1/2, y-1/2, -z-1/2'
'x, -y, z-1/2'
'-x-1/2, y-1/2, z'

loop_
_atom_site_label
_atom_site_type_symbol
_atom_site_fract_x
_atom_site_fract_y
_atom_site_fract_z
_atom_site_U_iso_or_equiv
_atom_site_adp_type
_atom_site_occupancy
_atom_site_symmetry_multiplicity
_atom_site_calc_flag
_atom_site_refinement_flags
_atom_site_disorder_assembly
_atom_site_disorder_group
C1 C 0.58591(7) 0.27098(12) 0.29151(14) 0.0261(3) Uani 1 1 d . . .
C2 C 0.57210(7) 0.19133(12) 0.20513(13) 0.0233(3) Uani 1 1 d . A .
C3 C 0.60471(7) 0.20598(12) 0.08921(14) 0.0245(3) Uani 1 1 d . . .
H3 H 0.6010 0.1569 0.0205 0.029 Uiso 1 1 calc R . .
C4 C 0.64163(7) 0.29724(13) 0.08697(14) 0.0259(3) Uani 1 1 d . . .
C5 C 0.52989(7) 0.09853(12) 0.22923(14) 0.0236(3) Uani 1 1 d . . .
C7A C 0.5000 -0.09157(18) 0.2500 0.0257(5) Uani 1 2 d S . .
C8 C 0.56669(8) 0.28018(13) 0.42664(15) 0.0307(4) Uani 1 1 d . . .
H8 H 0.5381 0.2174 0.4459 0.037 Uiso 1 1 calc R . .
C9 C 0.62395(9) 0.27154(17) 0.51385(16) 0.0409(4) Uani 1 1 d . . .
H9A H 0.6459 0.2022 0.4981 0.061 Uiso 1 1 calc R . .
H9B H 0.6100 0.2739 0.6013 0.061 Uiso 1 1 calc R . .
H9C H 0.6525 0.3330 0.4977 0.061 Uiso 1 1 calc R . .
C10 C 0.53100(10) 0.38535(15) 0.45199(18) 0.0431(5) Uani 1 1 d . . .
H10A H 0.5589 0.4483 0.4392 0.065 Uiso 1 1 calc R . .
H10B H 0.5158 0.3852 0.5387 0.065 Uiso 1 1 calc R . .
H10C H 0.4952 0.3906 0.3945 0.065 Uiso 1 1 calc R . .
C11 C 0.68251(7) 0.33763(13) -0.01391(14) 0.0265(3) Uani 1 1 d . . .
C12 C 0.68613(7) 0.28282(14) -0.12844(15) 0.0317(4) Uani 1 1 d . . .
H12 H 0.6604 0.2205 -0.1429 0.038 Uiso 1 1 calc R . .
C13 C 0.72676(8) 0.31806(15) -0.22137(16) 0.0351(4) Uani 1 1 d . . .
H13 H 0.7290 0.2792 -0.2984 0.042 Uiso 1 1 calc R . .
C14 C 0.76392(8) 0.40892(16) -0.20293(17) 0.0381(4) Uani 1 1 d . . .
H14 H 0.7922 0.4322 -0.2664 0.046 Uiso 1 1 calc R . .
C15 C 0.75975(9) 0.46591(16) -0.09149(18) 0.0436(5) Uani 1 1 d . . .
H15 H 0.7845 0.5297 -0.0791 0.052 Uiso 1 1 calc R . .
C16 C 0.71967(8) 0.43066(15) 0.00229(16) 0.0367(4) Uani 1 1 d . . .
H16 H 0.7174 0.4704 0.0788 0.044 Uiso 1 1 calc R . .
C6A C 0.55804(19) -0.0148(3) 0.2256(4) 0.0243(9) Uiso 0.50 1 d P A 1
F1A F 0.60228(10) -0.03251(19) 0.3149(3) 0.0386(5) Uani 0.50 1 d P A 1
F2A F 0.58587(13) -0.03622(18) 0.1144(2) 0.0443(6) Uani 0.50 1 d P A 1
F3 F 0.48102(15) -0.1314(2) 0.1405(3) 0.0421(7) Uani 0.50 1 d P A 1
C6B C 0.54758(18) -0.0170(3) 0.1920(4) 0.0258(9) Uiso 0.50 1 d P A 2
F1B F 0.60589(10) -0.04227(19) 0.2347(3) 0.0399(6) Uani 0.50 1 d P A 2
F2B F 0.54896(13) -0.03271(17) 0.0660(2) 0.0396(5) Uani 0.50 1 d P A 2
F4 F 0.48305(14) -0.1777(2) 0.1775(3) 0.0381(7) Uani 0.50 1 d P . 2
S1 S 0.637427(19) 0.36521(3) 0.22904(4) 0.02927(13) Uani 1 1 d . . .

loop_
_atom_site_aniso_label
_atom_site_aniso_U_11
_atom_site_aniso_U_22
_atom_site_aniso_U_33
_atom_site_aniso_U_23
_atom_site_aniso_U_13
_atom_site_aniso_U_12
C1 0.0268(8) 0.0249(8) 0.0267(8) 0.0007(6) 0.0006(6) -0.0010(6)
C2 0.0231(7) 0.0225(7) 0.0244(8) 0.0014(6) -0.0010(6) 0.0002(6)
C3 0.0234(7) 0.0270(8) 0.0231(7) -0.0007(6) -0.0014(6) 0.0000(6)
C4 0.0251(7) 0.0282(8) 0.0245(7) 0.0012(6) -0.0018(6) -0.0003(6)
C5 0.0265(7) 0.0227(7) 0.0217(7) -0.0003(6) 0.0000(6) 0.0008(6)
C7A 0.0278(11) 0.0226(10) 0.0266(11) 0.000 -0.0035(9) 0.000
C8 0.0372(9) 0.0294(8) 0.0257(8) -0.0034(6) 0.0042(7) -0.0051(7)
C9 0.0461(10) 0.0471(11) 0.0294(9) -0.0011(8) -0.0024(8) -0.0049(9)
C10 0.0505(11) 0.0388(10) 0.0402(10) -0.0090(8) 0.0077(9) 0.0040(9)
C11 0.0222(7) 0.0297(8) 0.0276(8) 0.0052(6) -0.0017(6) -0.0012(6)
C12 0.0277(8) 0.0377(9) 0.0296(8) 0.0017(7) 0.0009(7) -0.0044(7)
C13 0.0287(8) 0.0487(10) 0.0279(8) 0.0044(7) 0.0019(7) 0.0008(8)
C14 0.0266(9) 0.0516(11) 0.0362(10) 0.0142(8) 0.0037(7) -0.0025(8)
C15 0.0385(10) 0.0441(11) 0.0482(11) 0.0075(9) 0.0042(9) -0.0143(8)
C16 0.0386(9) 0.0372(10) 0.0344(9) 0.0005(7) 0.0033(7) -0.0086(8)
F1A 0.0240(10) 0.0318(12) 0.0601(15) 0.0076(12) -0.0125(12) 0.0004(8)
F2A 0.0563(16) 0.0279(11) 0.0488(16) -0.0045(11) 0.0305(13) 0.0027(11)
F3 0.0400(13) 0.0487(19) 0.0376(16) -0.0227(13) -0.0044(12) -0.0044(15)
F1B 0.0213(11) 0.0301(11) 0.0683(17) 0.0032(13) -0.0011(13) 0.0033(8)
F2B 0.0606(15) 0.0276(11) 0.0308(12) -0.0059(9) 0.0152(11) -0.0035(11)
F4 0.0330(12) 0.0245(14) 0.0569(19) -0.0137(11) 0.0030(12) -0.0035(12)
S1 0.0323(2) 0.0283(2) 0.0272(2) -0.00238(15) 0.00172(16) -0.00783(16)

loop_
_atom_type_symbol
_atom_type_description
_atom_type_scat_dispersion_real
_atom_type_scat_dispersion_imag
_atom_type_scat_source
C C 0.0033 0.0016 'International Tables Vol C Tables 4.2.6.8 and 6.1.1.4'
H H 0.0000 0.0000 'International Tables Vol C Tables 4.2.6.8 and 6.1.1.4'
F F 0.0171 0.0103 'International Tables Vol C Tables 4.2.6.8 and 6.1.1.4'
S S 0.1246 0.1234 'International Tables Vol C Tables 4.2.6.8 and 6.1.1.4'

loop_
_geom_angle_atom_site_label_1
_geom_angle_atom_site_label_2
_geom_angle_atom_site_label_3
_geom_angle
_geom_angle_site_symmetry_1
_geom_angle_site_symmetry_3
C2 C1 C8 129.74(14) . .
C2 C1 S1 110.44(11) . .
C8 C1 S1 119.66(11) . .
C1 C2 C3 112.87(13) . .
C1 C2 C5 124.05(14) . .
C3 C2 C5 123.06(13) . .
C4 C3 C2 113.43(13) . .
C4 C3 H3 123.3 . .
C2 C3 H3 123.3 . .
C3 C4 C11 128.94(14) . .
C3 C4 S1 110.23(11) . .
C11 C4 S1 120.79(12) . .
C5 C5 C2 129.51(8) 3_655 .
C5 C5 C6A 112.60(15) 3_655 .
C2 C5 C6A 117.28(18) . .
C5 C5 C6B 108.78(16) 3_655 .
C2 C5 C6B 121.29(18) . .
F3 C7A F3 137.1(3) . 3_655
F3 C7A F4 29.81(13) . .
F3 C7A F4 107.5(3) 3_655 .
F3 C7A F4 107.5(3) . 3_655
F3 C7A F4 29.81(13) 3_655 3_655
F4 C7A F4 78.2(3) . 3_655
F3 C7A C6B 112.3(2) . 3_655
F3 C7A C6B 93.7(2) 3_655 3_655
F4 C7A C6B 121.8(2) . 3_655
F4 C7A C6B 114.6(2) 3_655 3_655
F3 C7A C6B 93.7(2) . .
F3 C7A C6B 112.3(2) 3_655 .
F4 C7A C6B 114.6(2) . .
F4 C7A C6B 121.8(2) 3_655 .
C6B C7A C6B 105.1(3) 3_655 .
F3 C7A C6A 97.1(2) . 3_655
F3 C7A C6A 108.2(2) 3_655 3_655
F4 C7A C6A 110.3(2) . 3_655
F4 C7A C6A 125.3(2) 3_655 3_655
C6B C7A C6A 103.85(18) . 3_655
F3 C7A C6A 108.2(2) . .
F3 C7A C6A 97.1(2) 3_655 .
F4 C7A C6A 125.3(2) . .
F4 C7A C6A 110.3(2) 3_655 .
C6B C7A C6A 103.85(18) 3_655 .
C6A C7A C6A 106.9(3) 3_655 .
C1 C8 C10 111.79(14) . .
C1 C8 C9 111.03(14) . .
C10 C8 C9 110.37(15) . .
C1 C8 H8 107.8 . .
C10 C8 H8 107.8 . .
C9 C8 H8 107.8 . .
C8 C9 H9A 109.5 . .
C8 C9 H9B 109.5 . .
H9A C9 H9B 109.5 . .
C8 C9 H9C 109.5 . .
H9A C9 H9C 109.5 . .
H9B C9 H9C 109.5 . .
C8 C10 H10A 109.5 . .
C8 C10 H10B 109.5 . .
H10A C10 H10B 109.5 . .
C8 C10 H10C 109.5 . .
H10A C10 H10C 109.5 . .
H10B C10 H10C 109.5 . .
C16 C11 C12 117.85(15) . .
C16 C11 C4 121.23(14) . .
C12 C11 C4 120.92(14) . .
C13 C12 C11 120.87(16) . .
C13 C12 H12 119.6 . .
C11 C12 H12 119.6 . .
C14 C13 C12 120.48(17) . .
C14 C13 H13 119.8 . .
C12 C13 H13 119.8 . .
C13 C14 C15 119.45(16) . .
C13 C14 H14 120.3 . .
C15 C14 H14 120.3 . .
C14 C15 C16 120.41(17) . .
C14 C15 H15 119.8 . .
C16 C15 H15 119.8 . .
C15 C16 C11 120.90(16) . .
C15 C16 H16 119.5 . .
C11 C16 H16 119.5 . .
F2A C6A F1A 106.3(3) . .
F2A C6A C5 112.0(3) . .
F1A C6A C5 113.9(3) . .
F2A C6A C7A 112.0(3) . .
F1A C6A C7A 109.6(3) . .
C5 C6A C7A 103.2(2) . .
F2B C6B F1B 106.3(3) . .
F2B C6B C7A 109.8(3) . .
F1B C6B C7A 110.1(3) . .
F2B C6B C5 113.4(3) . .
F1B C6B C5 110.6(3) . .
C7A C6B C5 106.8(2) . .
C7A F4 F4 50.88(14) . 3_655
C1 S1 C4 93.01(8) . .

loop_
_geom_bond_atom_site_label_1
_geom_bond_atom_site_label_2
_geom_bond_distance
_geom_bond_site_symmetry_2
C1 C2 1.371(2) .
C1 C8 1.503(2) .
C1 S1 1.7231(16) .
C2 C3 1.430(2) .
C2 C5 1.468(2) .
C3 C4 1.363(2) .
C3 H3 0.9500 .
C4 C11 1.470(2) .
C4 S1 1.7297(16) .
C5 C5 1.348(3) 3_655
C5 C6A 1.507(4) .
C5 C6B 1.511(4) .
C7A F3 1.328(3) .
C7A F3 1.328(3) 3_655
C7A F4 1.353(3) .
C7A F4 1.353(3) 3_655
C7A C6B 1.496(4) 3_655
C7A C6B 1.496(4) .
C7A C6A 1.573(4) 3_655
C7A C6A 1.573(4) .
C8 C10 1.515(2) .
C8 C9 1.538(2) .
C8 H8 1.0000 .
C9 H9A 0.9800 .
C9 H9B 0.9800 .
C9 H9C 0.9800 .
C10 H10A 0.9800 .
C10 H10B 0.9800 .
C10 H10C 0.9800 .
C11 C16 1.394(2) .
C11 C12 1.395(2) .
C12 C13 1.385(2) .
C12 H12 0.9500 .
C13 C14 1.376(3) .
C13 H13 0.9500 .
C14 C15 1.380(3) .
C14 H14 0.9500 .
C15 C16 1.384(2) .
C15 H15 0.9500 .
C16 H16 0.9500 .
C6A F2A 1.352(4) .
C6A F1A 1.357(5) .
C6B F2B 1.358(5) .
C6B F1B 1.359(4) .
F4 F4 1.707(7) 3_655

loop_
_geom_torsion_atom_site_label_1
_geom_torsion_atom_site_label_2
_geom_torsion_atom_site_label_3
_geom_torsion_atom_site_label_4
_geom_torsion
_geom_torsion_site_symmetry_1
_geom_torsion_site_symmetry_4
C8 C1 C2 C3 -173.82(15) . .
S1 C1 C2 C3 1.36(17) . .
C8 C1 C2 C5 4.4(3) . .
S1 C1 C2 C5 179.60(12) . .
C1 C2 C3 C4 -1.46(19) . .
C5 C2 C3 C4 -179.72(13) . .
C2 C3 C4 C11 178.79(14) . .
C2 C3 C4 S1 0.85(17) . .
C1 C2 C5 C5 54.1(3) . 3_655
C3 C2 C5 C5 -127.8(2) . 3_655
C1 C2 C5 C6A -116.2(2) . .
C3 C2 C5 C6A 61.9(3) . .
C1 C2 C5 C6B -134.1(2) . .
C3 C2 C5 C6B 44.0(3) . .
C2 C1 C8 C10 -121.64(19) . .
S1 C1 C8 C10 63.56(18) . .
C2 C1 C8 C9 114.62(19) . .
S1 C1 C8 C9 -60.18(17) . .
C3 C4 C11 C16 -176.83(16) . .
S1 C4 C11 C16 0.9(2) . .
C3 C4 C11 C12 2.1(2) . .
S1 C4 C11 C12 179.82(12) . .
C16 C11 C12 C13 1.9(2) . .
C4 C11 C12 C13 -177.05(15) . .
C11 C12 C13 C14 -0.8(3) . .
C12 C13 C14 C15 -1.0(3) . .
C13 C14 C15 C16 1.5(3) . .
C14 C15 C16 C11 -0.4(3) . .
C12 C11 C16 C15 -1.3(3) . .
C4 C11 C16 C15 177.63(16) . .
C5 C5 C6A F2A 130.8(3) 3_655 .
C2 C5 C6A F2A -57.3(4) . .
C6B C5 C6A F2A 51.4(8) . .
C5 C5 C6A F1A -108.6(3) 3_655 .
C2 C5 C6A F1A 63.3(3) . .
C6B C5 C6A F1A 172.0(11) . .
C5 C5 C6A C7A 10.1(3) 3_655 .
C2 C5 C6A C7A -177.99(15) . .
C6B C5 C6A C7A -69.3(9) . .
F3 C7A C6A F2A -20.4(4) . .
F3 C7A C6A F2A 124.5(3) 3_655 .
F4 C7A C6A F2A 7.2(4) . .
F4 C7A C6A F2A 96.9(3) 3_655 .
C6B C7A C6A F2A -139.9(3) 3_655 .
C6B C7A C6A F2A -43.2(8) . .
C6A C7A C6A F2A -124.0(4) 3_655 .
F3 C7A C6A F1A -138.1(3) . .
F3 C7A C6A F1A 6.8(3) 3_655 .
F4 C7A C6A F1A -110.5(3) . .
F4 C7A C6A F1A -20.8(3) 3_655 .
C6B C7A C6A F1A 102.4(3) 3_655 .
C6B C7A C6A F1A -160.9(11) . .
C6A C7A C6A F1A 118.3(3) 3_655 .
F3 C7A C6A C5 100.3(3) . .
F3 C7A C6A C5 -114.8(3) 3_655 .
F4 C7A C6A C5 127.8(2) . .
F4 C7A C6A C5 -142.4(2) 3_655 .
C6B C7A C6A C5 -19.2(3) 3_655 .
C6B C7A C6A C5 77.4(9) . .
C6A C7A C6A C5 -3.36(10) 3_655 .
F3 C7A C6B F2B -3.4(3) . .
F3 C7A C6B F2B 141.8(3) 3_655 .
F4 C7A C6B F2B 18.8(4) . .
F4 C7A C6B F2B 109.9(3) 3_655 .
C6B C7A C6B F2B -117.7(3) 3_655 .
C6A C7A C6B F2B -101.6(3) 3_655 .
C6A C7A C6B F2B 155.0(11) . .
F3 C7A C6B F1B -120.0(3) . .
F3 C7A C6B F1B 25.1(4) 3_655 .
F4 C7A C6B F1B -97.9(3) . .
F4 C7A C6B F1B -6.7(4) 3_655 .
C6B C7A C6B F1B 125.7(4) 3_655 .
C6A C7A C6B F1B 141.8(3) 3_655 .
C6A C7A C6B F1B 38.3(8) . .
F3 C7A C6B C5 120.0(3) . .
F3 C7A C6B C5 -94.9(3) 3_655 .
F4 C7A C6B C5 142.1(2) . .
F4 C7A C6B C5 -126.8(3) 3_655 .
C6B C7A C6B C5 5.66(11) 3_655 .
C6A C7A C6B C5 21.7(3) 3_655 .
C6A C7A C6B C5 -81.7(9) . .
C5 C5 C6B F2B 104.5(3) 3_655 .
C2 C5 C6B F2B -68.8(4) . .
C6A C5 C6B F2B -148.9(11) . .
C5 C5 C6B F1B -136.2(3) 3_655 .
C2 C5 C6B F1B 50.5(4) . .
C6A C5 C6B F1B -29.7(7) . .
C5 C5 C6B C7A -16.5(3) 3_655 .
C2 C5 C6B C7A 170.20(16) . .
C6A C5 C6B C7A 90.0(9) . .
F3 C7A F4 F4 168.9(6) . 3_655
F3 C7A F4 F4 -5.8(3) 3_655 3_655
C6B C7A F4 F4 -111.8(3) 3_655 3_655
C6B C7A F4 F4 119.8(2) . 3_655
C6A C7A F4 F4 -123.5(2) 3_655 3_655
C6A C7A F4 F4 106.6(3) . 3_655
C2 C1 S1 C4 -0.76(12) . .
C8 C1 S1 C4 174.98(13) . .
C3 C4 S1 C1 -0.06(12) . .
C11 C4 S1 C1 -178.20(13) . .
